data_7107303
loop_
_publ_author_name
'Helene Wahl'
'Delia A. Haynes'
'Tanya le Roex'

_publ_section_title
;
 Porous salts based on the pamoate ion
;
_journal_name_full Chem.Commun.
_journal_page_first 1775
_journal_paper_doi 10.1039/c2cc14753j
_journal_year 2012
_chemical_formula_moiety
;
C7 H10 N 1+ , C23 H15 O6 1- , 1/2(H2 O), C3 H6 O '
;
_chemical_formula_sum 'C33 H32 N O7.5'
_chemical_formula_weight 562.60
_chemical_name_common '3,4 lutidinium pamoate hydrate acetone solvate'
_chemical_name_systematic
;
?
;
_space_group_IT_number 15
_symmetry_cell_setting monoclinic
_symmetry_space_group_name_Hall '-C 2yc'
_symmetry_space_group_name_H-M 'C 1 2/c 1'
_atom_sites_solution_hydrogens geom
_atom_sites_solution_primary direct
_atom_sites_solution_secondary difmap
_audit_creation_method SHELXL-97
_cell_angle_alpha 90.00
_cell_angle_beta 114.847(9)
_cell_angle_gamma 90.00
_cell_formula_units_Z 8
_cell_length_a 22.120(15)
_cell_length_b 19.805(14)
_cell_length_c 14.745(10)
_cell_measurement_reflns_used 2353
_cell_measurement_temperature 100(2)
_cell_measurement_theta_max 24.29
_cell_measurement_theta_min 2.56
_cell_volume 5862(7)
_computing_cell_refinement 'SAINT (Bruker, 2009)'
_computing_data_collection 'APEX2 (Bruker, 2009)'
_computing_data_reduction SAINT
_computing_structure_refinement
;
SHELXL (Sheldrick, 2008)
Platon/SQUEEZE (Spek, A. L. (2003).J. Appl. Cryst. 36, 7-13.)
;
_computing_structure_solution 'SHELXS (Sheldrick, 2008)'
_diffrn_ambient_temperature 100(2)
_diffrn_measured_fraction_theta_full 0.990
_diffrn_measured_fraction_theta_max 0.990
_diffrn_measurement_device_type 'Bruker SMART APEX CCD area-detector'
_diffrn_measurement_method '\f and \w scans'
_diffrn_radiation_monochromator graphite
_diffrn_radiation_source 'fine-focus sealed tube'
_diffrn_radiation_type MoK\a
_diffrn_radiation_wavelength 0.71073
_diffrn_reflns_av_R_equivalents 0.0474
_diffrn_reflns_av_sigmaI/netI 0.0570
_diffrn_reflns_limit_h_max 26
_diffrn_reflns_limit_h_min -18
_diffrn_reflns_limit_k_max 23
_diffrn_reflns_limit_k_min -23
_diffrn_reflns_limit_l_max 17
_diffrn_reflns_limit_l_min -17
_diffrn_reflns_number 14703
_diffrn_reflns_theta_full 24.78
_diffrn_reflns_theta_max 24.78
_diffrn_reflns_theta_min 1.76
_diffrn_standards_number 0
_exptl_absorpt_coefficient_mu 0.090
_exptl_absorpt_correction_T_max 0.7451
_exptl_absorpt_correction_T_min 0.6240
_exptl_absorpt_correction_type multi-scan
_exptl_absorpt_process_details '(SADABS; Bruker, 2008)'
_exptl_crystal_colour yellow
_exptl_crystal_density_diffrn 1.275
_exptl_crystal_density_method 'not measured'
_exptl_crystal_description block
_exptl_crystal_F_000 2376
_exptl_crystal_size_max 0.21
_exptl_crystal_size_mid 0.18
_exptl_crystal_size_min 0.16
_platon_squeeze_details
;
;
_refine_diff_density_max 0.420
_refine_diff_density_min -0.360
_refine_diff_density_rms 0.057
_refine_ls_extinction_coef 0.00064(17)
_refine_ls_extinction_expression Fc^*^=kFc[1+0.001xFc^2^\l^3^/sin(2\q)]^-1/4^
_refine_ls_extinction_method SHELXL
_refine_ls_goodness_of_fit_ref 1.044
_refine_ls_hydrogen_treatment mixed
_refine_ls_matrix_type full
_refine_ls_number_parameters 400
_refine_ls_number_reflns 4996
_refine_ls_number_restraints 26
_refine_ls_restrained_S_all 1.044
_refine_ls_R_factor_all 0.0848
_refine_ls_R_factor_gt 0.0554
_refine_ls_shift/su_max 0.001
_refine_ls_shift/su_mean 0.000
_refine_ls_structure_factor_coef Fsqd
_refine_ls_weighting_details 'calc w=1/[\s^2^(Fo^2^)+(0.0854P)^2^+0.0000P] where P=(Fo^2^+2Fc^2^)/3'
_refine_ls_weighting_scheme calc
_refine_ls_wR_factor_gt 0.1410
_refine_ls_wR_factor_ref 0.1591
_reflns_number_gt 3355
_reflns_number_total 4996
_reflns_threshold_expression >2sigma(I)
_cod_data_source_file c2cc14753j.txt
_cod_data_source_block 1.Acetone
_cod_original_sg_symbol_H-M C2/c
_cod_original_formula_sum 'C33 H32 N O7.50'
_cod_database_code 7107303

loop_
_symmetry_equiv_pos_as_xyz
'x, y, z'
'-x, y, -z+1/2'
'x+1/2, y+1/2, z'
'-x+1/2, y+1/2, -z+1/2'
'-x, -y, -z'
'x, -y, z-1/2'
'-x+1/2, -y+1/2, -z'
'x+1/2, -y+1/2, z-1/2'

loop_
_atom_site_label
_atom_site_type_symbol
_atom_site_fract_x
_atom_site_fract_y
_atom_site_fract_z
_atom_site_U_iso_or_equiv
_atom_site_adp_type
_atom_site_occupancy
_atom_site_symmetry_multiplicity
_atom_site_calc_flag
_atom_site_refinement_flags
_atom_site_disorder_assembly
_atom_site_disorder_group
O1 O 0.0000 0.65986(13) 0.7500 0.0281(6) Uani 1 2 d S . .
H1 H -0.0104(16) 0.6296(17) 0.698(2) 0.072(11) Uiso 1 1 d . . .
N11 N 0.61659(11) 1.00666(10) 0.62357(15) 0.0274(5) Uani 1 1 d . . .
C12 C 0.66820(14) 0.96621(13) 0.63688(18) 0.0308(6) Uani 1 1 d . . .
H12 H 0.6630 0.9187 0.6395 0.037 Uiso 1 1 calc R . .
C13 C 0.72957(13) 0.99221(13) 0.64695(17) 0.0286(6) Uani 1 1 d . . .
C14 C 0.73512(13) 1.06264(13) 0.64274(17) 0.0275(6) Uani 1 1 d . . .
C15 C 0.67903(13) 1.10220(13) 0.62450(18) 0.0296(6) Uani 1 1 d . . .
H15 H 0.6814 1.1497 0.6179 0.036 Uiso 1 1 calc R . .
C16 C 0.62081(14) 1.07353(12) 0.61599(18) 0.0307(6) Uani 1 1 d . . .
H16 H 0.5832 1.1012 0.6047 0.037 Uiso 1 1 calc R . .
C17 C 0.78577(14) 0.94568(14) 0.6603(2) 0.0381(7) Uani 1 1 d . . .
H17A H 0.8242 0.9566 0.7227 0.057 Uiso 1 1 calc R . .
H17B H 0.7980 0.9509 0.6040 0.057 Uiso 1 1 calc R . .
H17C H 0.7720 0.8989 0.6628 0.057 Uiso 1 1 calc R . .
C18 C 0.80012(14) 1.09495(14) 0.6571(2) 0.0385(7) Uani 1 1 d . . .
H18A H 0.8121 1.0809 0.6031 0.058 Uiso 1 1 calc R . .
H18B H 0.8351 1.0808 0.7215 0.058 Uiso 1 1 calc R . .
H18C H 0.7955 1.1442 0.6561 0.058 Uiso 1 1 calc R . .
C31 C 0.46635(13) 1.00460(13) 0.62139(18) 0.0268(6) Uani 1 1 d . . .
O211 O 0.42046(9) 0.86803(8) 0.62181(13) 0.0287(4) Uani 1 1 d . . .
H211 H 0.4621(18) 0.8949(18) 0.625(2) 0.073(10) Uiso 1 1 d . . .
C211 C 0.37889(12) 0.91908(12) 0.61913(17) 0.0236(6) Uani 1 1 d . . .
C212 C 0.39976(12) 0.98769(12) 0.62101(17) 0.0238(6) Uani 1 1 d . . .
C213 C 0.35760(13) 1.03896(12) 0.61834(17) 0.0261(6) Uani 1 1 d . . .
H213 H 0.3722 1.0844 0.6217 0.031 Uiso 1 1 calc R . .
C214 C 0.29318(13) 1.02606(12) 0.61072(17) 0.0241(6) Uani 1 1 d . . .
C215 C 0.24903(13) 1.07957(13) 0.60485(18) 0.0306(6) Uani 1 1 d . . .
H215 H 0.2645 1.1248 0.6110 0.037 Uiso 1 1 calc R . .
C216 C 0.18489(14) 1.06765(13) 0.59064(19) 0.0316(6) Uani 1 1 d . . .
H216 H 0.1561 1.1041 0.5873 0.038 Uiso 1 1 calc R . .
C217 C 0.16204(14) 1.00044(13) 0.58106(19) 0.0321(6) Uani 1 1 d . . .
H217 H 0.1171 0.9918 0.5694 0.039 Uiso 1 1 calc R . .
C218 C 0.20344(13) 0.94734(13) 0.58821(18) 0.0281(6) Uani 1 1 d . . .
H218 H 0.1867 0.9026 0.5822 0.034 Uiso 1 1 calc R . .
C219 C 0.27106(13) 0.95749(12) 0.60453(17) 0.0246(6) Uani 1 1 d . . .
C220 C 0.31534(12) 0.90347(12) 0.61095(17) 0.0237(6) Uani 1 1 d . . .
O221 O 0.50400(9) 0.95523(8) 0.62299(13) 0.0303(4) Uani 1 1 d . . .
O222 O 0.48203(9) 1.06515(8) 0.61760(13) 0.0321(5) Uani 1 1 d . . .
C222 C 0.29304(12) 0.82940(11) 0.60134(18) 0.0256(6) Uani 1 1 d . . .
H22A H 0.2532 0.8240 0.5373 0.031 Uiso 1 1 calc R . .
H22B H 0.3289 0.8010 0.5979 0.031 Uiso 1 1 calc R . .
C223 C 0.27640(12) 0.80264(11) 0.68498(18) 0.0249(6) Uani 1 1 d . . .
O224 O 0.16457(9) 0.78559(9) 0.56635(12) 0.0303(4) Uani 1 1 d . . .
H224 H 0.1237(18) 0.7701(17) 0.568(3) 0.074(11) Uiso 1 1 d . . .
C224 C 0.21144(13) 0.78312(11) 0.66347(18) 0.0254(6) Uani 1 1 d . . .
C225 C 0.19324(12) 0.76144(11) 0.74125(18) 0.0236(6) Uani 1 1 d . . .
C226 C 0.24065(12) 0.75773(11) 0.83787(18) 0.0248(6) Uani 1 1 d . . .
H226 H 0.2278 0.7446 0.8892 0.030 Uiso 1 1 calc R . .
C227 C 0.30797(12) 0.77287(11) 0.86277(18) 0.0248(6) Uani 1 1 d . . .
C228 C 0.35722(13) 0.76610(13) 0.96226(19) 0.0306(6) Uani 1 1 d . . .
H228 H 0.3444 0.7524 1.0134 0.037 Uiso 1 1 calc R . .
C229 C 0.42271(13) 0.77892(13) 0.9857(2) 0.0329(6) Uani 1 1 d . . .
H229 H 0.4554 0.7743 1.0525 0.039 Uiso 1 1 calc R . .
C230 C 0.44097(14) 0.79914(12) 0.9087(2) 0.0319(6) Uani 1 1 d . . .
H230 H 0.4866 0.8073 0.9244 0.038 Uiso 1 1 calc R . .
C231 C 0.39506(12) 0.80723(12) 0.81243(19) 0.0280(6) Uani 1 1 d . . .
H231 H 0.4094 0.8214 0.7631 0.034 Uiso 1 1 calc R . .
C232 C 0.32618(12) 0.79483(11) 0.78455(18) 0.0243(6) Uani 1 1 d . . .
O233 O 0.08043(9) 0.73752(9) 0.62971(13) 0.0350(5) Uani 1 1 d . . .
C233 C 0.12358(12) 0.73945(12) 0.71582(19) 0.0249(6) Uani 1 1 d . . .
O234 O 0.11278(9) 0.72068(9) 0.79367(13) 0.0327(5) Uani 1 1 d . . .
H234 H 0.0672(17) 0.6974(16) 0.774(2) 0.071(11) Uiso 1 1 d . . .
H11 H 0.5754(18) 0.9821(17) 0.624(2) 0.073(11) Uiso 1 1 d . . .
C2 C 0.0217(6) 0.8908(6) 0.7149(9) 0.125(4) Uani 0.50 1 d PDU A -1
C3 C -0.0463(10) 0.8874(12) 0.6423(16) 0.205(10) Uani 0.50 1 d PDU A -1
H3A H -0.0689 0.9298 0.6427 0.307 Uiso 0.50 1 calc PR A -1
H3B H -0.0688 0.8499 0.6589 0.307 Uiso 0.50 1 calc PR A -1
H3C H -0.0475 0.8801 0.5758 0.307 Uiso 0.50 1 calc PR A -1
C4 C 0.0423(7) 0.8915(13) 0.8222(11) 0.127(6) Uani 0.50 1 d PDU A -1
H4A H 0.0266 0.8502 0.8423 0.190 Uiso 0.50 1 calc PR A -1
H4B H 0.0231 0.9310 0.8404 0.190 Uiso 0.50 1 calc PR A -1
H4C H 0.0910 0.8937 0.8563 0.190 Uiso 0.50 1 calc PR A -1
O2 O 0.0641(6) 0.8879(6) 0.6750(8) 0.186(4) Uani 0.50 1 d PDU A -1

loop_
_atom_site_aniso_label
_atom_site_aniso_U_11
_atom_site_aniso_U_22
_atom_site_aniso_U_33
_atom_site_aniso_U_23
_atom_site_aniso_U_13
_atom_site_aniso_U_12
O1 0.0225(15) 0.0284(14) 0.0340(15) 0.000 0.0123(12) 0.000
N11 0.0277(14) 0.0285(12) 0.0286(12) -0.0008(9) 0.0143(10) -0.0015(10)
C12 0.0377(18) 0.0275(14) 0.0279(15) 0.0014(11) 0.0144(13) -0.0026(13)
C13 0.0333(17) 0.0294(14) 0.0228(13) 0.0017(10) 0.0117(12) 0.0023(12)
C14 0.0305(16) 0.0320(14) 0.0209(13) -0.0016(10) 0.0116(12) -0.0026(12)
C15 0.0361(17) 0.0255(13) 0.0306(15) -0.0020(11) 0.0174(13) -0.0066(12)
C16 0.0360(17) 0.0288(14) 0.0296(14) -0.0012(11) 0.0161(13) 0.0005(12)
C17 0.0294(17) 0.0452(17) 0.0394(17) 0.0027(13) 0.0141(13) 0.0046(13)
C18 0.0380(18) 0.0440(17) 0.0371(16) -0.0024(13) 0.0195(14) -0.0132(14)
C31 0.0288(16) 0.0298(14) 0.0233(13) -0.0033(11) 0.0125(11) -0.0035(12)
O211 0.0256(11) 0.0245(9) 0.0398(11) 0.0004(7) 0.0175(9) 0.0029(8)
C211 0.0261(15) 0.0233(13) 0.0217(13) 0.0007(10) 0.0103(11) 0.0012(11)
C212 0.0237(15) 0.0286(13) 0.0196(13) -0.0005(10) 0.0096(11) -0.0021(11)
C213 0.0306(16) 0.0253(13) 0.0223(13) -0.0019(10) 0.0111(12) -0.0049(11)
C214 0.0248(15) 0.0266(13) 0.0210(13) 0.0005(10) 0.0097(11) 0.0003(11)
C215 0.0347(17) 0.0287(14) 0.0284(14) -0.0014(11) 0.0134(12) 0.0013(12)
C216 0.0301(17) 0.0327(15) 0.0350(15) 0.0026(11) 0.0167(13) 0.0073(12)
C217 0.0288(16) 0.0385(15) 0.0320(15) 0.0016(12) 0.0157(12) 0.0025(13)
C218 0.0293(16) 0.0273(13) 0.0299(14) 0.0015(11) 0.0146(12) 0.0006(12)
C219 0.0248(15) 0.0298(13) 0.0194(13) 0.0026(10) 0.0096(11) 0.0006(11)
C220 0.0232(15) 0.0256(13) 0.0233(13) -0.0004(10) 0.0105(11) -0.0008(11)
O221 0.0253(11) 0.0285(10) 0.0392(11) -0.0006(8) 0.0155(9) 0.0007(8)
O222 0.0351(12) 0.0283(10) 0.0375(11) -0.0021(8) 0.0197(9) -0.0062(8)
C222 0.0235(15) 0.0261(13) 0.0270(14) -0.0007(10) 0.0104(11) -0.0001(11)
C223 0.0235(15) 0.0199(12) 0.0314(14) 0.0000(10) 0.0116(12) -0.0007(11)
O224 0.0232(11) 0.0342(10) 0.0291(10) 0.0018(8) 0.0067(8) -0.0047(8)
C224 0.0252(15) 0.0187(12) 0.0285(14) -0.0009(10) 0.0078(12) 0.0008(10)
C225 0.0200(14) 0.0205(12) 0.0296(14) -0.0025(10) 0.0096(11) -0.0015(10)
C226 0.0227(15) 0.0235(13) 0.0307(14) -0.0004(10) 0.0135(12) -0.0028(11)
C227 0.0201(14) 0.0211(12) 0.0322(14) -0.0001(10) 0.0100(11) -0.0020(10)
C228 0.0266(16) 0.0344(14) 0.0314(15) 0.0014(11) 0.0128(12) -0.0031(12)
C229 0.0210(15) 0.0369(15) 0.0336(15) 0.0031(12) 0.0045(12) -0.0021(12)
C230 0.0227(15) 0.0305(14) 0.0385(16) 0.0034(12) 0.0090(13) -0.0020(11)
C231 0.0233(15) 0.0241(13) 0.0396(16) 0.0018(11) 0.0161(13) -0.0036(11)
C232 0.0232(15) 0.0181(12) 0.0319(14) -0.0006(10) 0.0117(12) 0.0002(10)
O233 0.0219(11) 0.0447(11) 0.0327(11) 0.0034(8) 0.0059(9) -0.0054(8)
C233 0.0197(14) 0.0220(13) 0.0318(15) -0.0005(10) 0.0098(12) -0.0002(10)
O234 0.0232(11) 0.0422(11) 0.0344(11) 0.0012(8) 0.0138(9) -0.0082(9)
C2 0.080(7) 0.165(10) 0.105(7) -0.020(8) 0.015(5) -0.029(8)
C3 0.135(8) 0.147(14) 0.186(17) -0.086(13) -0.076(10) 0.079(10)
C4 0.059(8) 0.206(18) 0.099(7) 0.050(10) 0.016(7) 0.018(9)
O2 0.204(9) 0.220(10) 0.159(8) -0.024(7) 0.100(7) -0.059(9)

loop_
_atom_type_symbol
_atom_type_description
_atom_type_scat_dispersion_real
_atom_type_scat_dispersion_imag
_atom_type_scat_source
C C 0.0033 0.0016 'International Tables Vol C Tables 4.2.6.8 and 6.1.1.4'
H H 0.0000 0.0000 'International Tables Vol C Tables 4.2.6.8 and 6.1.1.4'
N N 0.0061 0.0033 'International Tables Vol C Tables 4.2.6.8 and 6.1.1.4'
O O 0.0106 0.0060 'International Tables Vol C Tables 4.2.6.8 and 6.1.1.4'

loop_
_geom_angle_atom_site_label_1
_geom_angle_atom_site_label_2
_geom_angle_atom_site_label_3
_geom_angle
C16 N11 C12 121.3(2)
C16 N11 H11 123.9(18)
C12 N11 H11 114.6(18)
N11 C12 C13 121.6(2)
N11 C12 H12 119.2
C13 C12 H12 119.2
C12 C13 C14 117.4(2)
C12 C13 C17 120.2(2)
C14 C13 C17 122.4(2)
C15 C14 C13 118.6(2)
C15 C14 C18 120.5(2)
C13 C14 C18 120.8(2)
C16 C15 C14 120.9(2)
C16 C15 H15 119.6
C14 C15 H15 119.6
N11 C16 C15 120.1(2)
N11 C16 H16 120.0
C15 C16 H16 120.0
C13 C17 H17A 109.5
C13 C17 H17B 109.5
H17A C17 H17B 109.5
C13 C17 H17C 109.5
H17A C17 H17C 109.5
H17B C17 H17C 109.5
C14 C18 H18A 109.5
C14 C18 H18B 109.5
H18A C18 H18B 109.5
C14 C18 H18C 109.5
H18A C18 H18C 109.5
H18B C18 H18C 109.5
O222 C31 O221 122.8(2)
O222 C31 C212 120.0(2)
O221 C31 C212 117.3(2)
C211 O211 H211 101.4(18)
O211 C211 C220 118.9(2)
O211 C211 C212 119.9(2)
C220 C211 C212 121.1(2)
C213 C212 C211 119.6(2)
C213 C212 C31 119.2(2)
C211 C212 C31 121.1(2)
C212 C213 C214 121.6(2)
C212 C213 H213 119.2
C214 C213 H213 119.2
C213 C214 C215 121.2(2)
C213 C214 C219 119.0(2)
C215 C214 C219 119.7(2)
C216 C215 C214 121.6(2)
C216 C215 H215 119.2
C214 C215 H215 119.2
C215 C216 C217 119.0(2)
C215 C216 H216 120.5
C217 C216 H216 120.5
C218 C217 C216 121.2(3)
C218 C217 H217 119.4
C216 C217 H217 119.4
C217 C218 C219 121.7(2)
C217 C218 H218 119.2
C219 C218 H218 119.2
C218 C219 C220 123.2(2)
C218 C219 C214 116.8(2)
C220 C219 C214 120.0(2)
C211 C220 C219 118.6(2)
C211 C220 C222 119.5(2)
C219 C220 C222 121.7(2)
C223 C222 C220 115.82(19)
C223 C222 H22A 108.3
C220 C222 H22A 108.3
C223 C222 H22B 108.3
C220 C222 H22B 108.3
H22A C222 H22B 107.4
C224 C223 C232 118.8(2)
C224 C223 C222 119.4(2)
C232 C223 C222 121.8(2)
C224 O224 H224 106(2)
O224 C224 C223 118.9(2)
O224 C224 C225 120.2(2)
C223 C224 C225 120.8(2)
C226 C225 C224 119.9(2)
C226 C225 C233 120.3(2)
C224 C225 C233 119.7(2)
C225 C226 C227 121.5(2)
C225 C226 H226 119.2
C227 C226 H226 119.2
C226 C227 C228 121.2(2)
C226 C227 C232 118.5(2)
C228 C227 C232 120.3(2)
C229 C228 C227 121.1(2)
C229 C228 H228 119.5
C227 C228 H228 119.5
C228 C229 C230 118.7(2)
C228 C229 H229 120.6
C230 C229 H229 120.6
C231 C230 C229 122.0(3)
C231 C230 H230 119.0
C229 C230 H230 119.0
C230 C231 C232 121.3(2)
C230 C231 H231 119.4
C232 C231 H231 119.4
C231 C232 C223 123.3(2)
C231 C232 C227 116.5(2)
C223 C232 C227 120.2(2)
O233 C233 O234 123.0(2)
O233 C233 C225 122.8(2)
O234 C233 C225 114.2(2)
C233 O234 H234 112.9(18)
O2 C2 C3 112.9(15)
O2 C2 C4 122.6(12)
C3 C2 C4 124(2)

loop_
_geom_bond_atom_site_label_1
_geom_bond_atom_site_label_2
_geom_bond_distance
O1 H1 0.93(3)
N11 C16 1.336(3)
N11 C12 1.340(3)
N11 H11 1.04(4)
C12 C13 1.400(4)
C12 H12 0.9500
C13 C14 1.404(4)
C13 C17 1.493(4)
C14 C15 1.395(4)
C14 C18 1.505(4)
C15 C16 1.364(4)
C15 H15 0.9500
C16 H16 0.9500
C17 H17A 0.9800
C17 H17B 0.9800
C17 H17C 0.9800
C18 H18A 0.9800
C18 H18B 0.9800
C18 H18C 0.9800
C31 O222 1.256(3)
C31 O221 1.278(3)
C31 C212 1.508(4)
O211 C211 1.356(3)
O211 H211 1.05(4)
C211 C220 1.394(3)
C211 C212 1.432(3)
C212 C213 1.368(3)
C213 C214 1.405(4)
C213 H213 0.9500
C214 C215 1.419(3)
C214 C219 1.433(3)
C215 C216 1.365(4)
C215 H215 0.9500
C216 C217 1.410(4)
C216 H216 0.9500
C217 C218 1.369(4)
C217 H217 0.9500
C218 C219 1.426(4)
C218 H218 0.9500
C219 C220 1.427(3)
C220 C222 1.535(3)
C222 C223 1.523(3)
C222 H22A 0.9900
C222 H22B 0.9900
C223 C224 1.390(3)
C223 C232 1.426(3)
O224 C224 1.371(3)
O224 H224 0.96(4)
C224 C225 1.432(3)
C225 C226 1.371(3)
C225 C233 1.490(4)
C226 C227 1.408(3)
C226 H226 0.9500
C227 C228 1.419(4)
C227 C232 1.439(3)
C228 C229 1.364(4)
C228 H228 0.9500
C229 C230 1.414(4)
C229 H229 0.9500
C230 C231 1.364(4)
C230 H230 0.9500
C231 C232 1.423(3)
C231 H231 0.9500
O233 C233 1.227(3)
C233 O234 1.320(3)
O234 H234 1.03(4)
C2 O2 1.300(13)
C2 C3 1.435(15)
C2 C4 1.451(14)
C3 H3A 0.9800
C3 H3B 0.9800
C3 H3C 0.9800
C4 H4A 0.9800
C4 H4B 0.9800
C4 H4C 0.9800

loop_
_geom_hbond_atom_site_label_D
_geom_hbond_atom_site_label_H
_geom_hbond_atom_site_label_A
_geom_hbond_distance_DH
_geom_hbond_distance_HA
_geom_hbond_distance_DA
_geom_hbond_angle_DHA
_geom_hbond_site_symmetry_A
O1 H1 O222 0.93(3) 1.70(3) 2.615(3) 169(3) 3_445
O234 H234 O1 1.03(4) 1.56(4) 2.596(3) 176(3) .
O211 H211 O221 1.05(4) 1.52(4) 2.524(3) 158(3) .
N11 H11 O221 1.04(4) 1.66(4) 2.687(3) 171(3) .
O224 H224 O233 0.96(4) 1.70(4) 2.589(3) 151(3) .

loop_
_platon_squeeze_void_nr
_platon_squeeze_void_average_x
_platon_squeeze_void_average_y
_platon_squeeze_void_average_z
_platon_squeeze_void_volume
_platon_squeeze_void_count_electrons
_platon_squeeze_void_content
1 0.500 0.500 0.059 393 64 ' '
2 1.000 1.000 0.059 393 64 ' '
